data_7159632
loop_
_publ_author_name
'Konovalov, Aleksandr V.'
'Churusova, Svetlana G.'
'Aleksanyan, Diana V.'
'Rybalkina, Ekaterina Yu'
'Aksenova, Svetlana A.'
'Peregudov, Alexander S.'
'Klemenkova, Zinaida S.'
'Kozlov, Vladimir A.'

_publ_section_title
;
 (Aminoalkyl)diphenylphosphine sulfides: synthesis and application as
 building blocks in the design of multidentate ligands for cytotoxic
 Pd(II) complexes.
;
_journal_issue 41
_journal_name_full 'Organic &amp; biomolecular chemistry'
_journal_page_first 8379
_journal_page_last 8392
_journal_paper_doi 10.1039/d3ob01309j
_journal_volume 21
_journal_year 2023
_chemical_formula_moiety 'C26 H19 Cl N3 O P Pd S, C H Cl3'
_chemical_formula_sum 'C27 H20 Cl4 N3 O P Pd S'
_chemical_formula_weight 713.69
_space_group_crystal_system triclinic
_space_group_IT_number 2
_space_group_name_Hall '-P 1'
_space_group_name_H-M_alt 'P -1'
_atom_sites_solution_hydrogens geom
_atom_sites_solution_primary dual
_audit_creation_date 2023-07-07
_audit_creation_method
;
Olex2 1.5
(compiled 2023.03.06 svn.rbb2c1857 for OlexSys, GUI svn.r6748)
;
_audit_update_record
;
2023-07-18 deposited with the CCDC.	2023-09-28 downloaded from the CCDC.
;
_cell_angle_alpha 103.396(4)
_cell_angle_beta 105.449(4)
_cell_angle_gamma 112.525(4)
_cell_formula_units_Z 2
_cell_length_a 9.9279(7)
_cell_length_b 12.9563(9)
_cell_length_c 13.4185(10)
_cell_measurement_reflns_used 4536
_cell_measurement_temperature 100
_cell_measurement_theta_max 30.19
_cell_measurement_theta_min 2.24
_cell_volume 1424.7(2)
_computing_cell_refinement 'SAINT V8.40A (Bruker, 2019)'
_computing_data_reduction 'SAINT V8.40A (Bruker, 2019)'
_computing_molecular_graphics 'Olex2 1.5 (Dolomanov et al., 2009)'
_computing_publication_material 'Olex2 1.5 (Dolomanov et al., 2009)'
_computing_structure_refinement 'XL  (Sheldrick, 2008)'
_computing_structure_solution 'SHELXT  (Sheldrick, 2015)'
_diffrn_ambient_temperature 100.00
_diffrn_measured_fraction_theta_full 0.993
_diffrn_measured_fraction_theta_max 0.994
_diffrn_measurement_device_type 'Bruker Quest D8'
_diffrn_measurement_method '\f and \w scans'
_diffrn_radiation_type MoK\a
_diffrn_radiation_wavelength 0.71073
_diffrn_reflns_av_R_equivalents 0.0672
_diffrn_reflns_av_unetI/netI 0.0825
_diffrn_reflns_Laue_measured_fraction_full 0.993
_diffrn_reflns_Laue_measured_fraction_max 0.994
_diffrn_reflns_limit_h_max 12
_diffrn_reflns_limit_h_min -10
_diffrn_reflns_limit_k_max 16
_diffrn_reflns_limit_k_min -16
_diffrn_reflns_limit_l_max 17
_diffrn_reflns_limit_l_min -16
_diffrn_reflns_number 15977
_diffrn_reflns_point_group_measured_fraction_full 0.993
_diffrn_reflns_point_group_measured_fraction_max 0.994
_diffrn_reflns_theta_full 25.242
_diffrn_reflns_theta_max 27.000
_diffrn_reflns_theta_min 1.835
_exptl_absorpt_coefficient_mu 1.183
_exptl_absorpt_correction_T_max 0.0303
_exptl_absorpt_correction_T_min 0.0080
_exptl_absorpt_correction_type multi-scan
_exptl_absorpt_process_details
;
SADABS-2016/2 (Bruker,2016/2) was used for absorption correction.
wR2(int) was 0.1202 before and 0.0698 after correction.
The Ratio of minimum to maximum transmission is 0.2640.
The \l/2 correction factor is Not present.
;
_exptl_crystal_colour colourless
_exptl_crystal_colour_primary colourless
_exptl_crystal_density_diffrn 1.664
_exptl_crystal_description needle
_exptl_crystal_F_000 712
_exptl_crystal_size_max 0.4
_exptl_crystal_size_mid 0.06
_exptl_crystal_size_min 0.05
_refine_diff_density_max 2.374
_refine_diff_density_min -1.167
_refine_diff_density_rms 0.210
_refine_ls_extinction_method none
_refine_ls_goodness_of_fit_ref 1.071
_refine_ls_hydrogen_treatment constr
_refine_ls_matrix_type full
_refine_ls_number_parameters 343
_refine_ls_number_reflns 6197
_refine_ls_number_restraints 0
_refine_ls_restrained_S_all 1.071
_refine_ls_R_factor_all 0.0807
_refine_ls_R_factor_gt 0.0634
_refine_ls_shift/su_max 0.000
_refine_ls_shift/su_mean 0.000
_refine_ls_structure_factor_coef Fsqd
_refine_ls_weighting_details 'w=1/[\s^2^(Fo^2^)+(0.1072P)^2^+3.9439P] where P=(Fo^2^+2Fc^2^)/3'
_refine_ls_weighting_scheme calc
_refine_ls_wR_factor_gt 0.1827
_refine_ls_wR_factor_ref 0.1976
_reflns_Friedel_coverage 0.000
_reflns_number_gt 4926
_reflns_number_total 6197
_reflns_threshold_expression 'I > 2\s(I)'
_cod_data_source_file d3ob01309j2.cif
_cod_data_source_block 8c
_cod_original_cell_volume 1424.69(18)
_cod_database_code 7159632
_shelxl_version_number 2014/6
_shelx_space_group_comment
;
The symmetry employed for this shelxl refinement is uniquely defined
by the following loop, which should always be used as a source of
symmetry information in preference to the above space-group names.
They are only intended as comments.
;
_olex2_refinement_description
;
1.a Ternary CH refined with riding coordinates:
 C13(H13), C1S(H1S)
1.b Aromatic/amide H refined with riding coordinates:
 C2(H2), C3(H3), C4(H4), C5(H5), C7(H7), C8(H8), C10(H10), C11(H11), C16(H16),
 C17(H17), C18(H18), C19(H19), C20(H20), C26(H26), C25(H25), C24(H24), C23(H23),
  C22(H22)
;
_olex2_submission_special_instructions 'No special instructions were received'

loop_
_space_group_symop_operation_xyz
'x, y, z'
'-x, -y, -z'

loop_
_atom_site_label
_atom_site_type_symbol
_atom_site_fract_x
_atom_site_fract_y
_atom_site_fract_z
_atom_site_U_iso_or_equiv
_atom_site_adp_type
_atom_site_occupancy
_atom_site_site_symmetry_order
_atom_site_calc_flag
_atom_site_refinement_flags_posn
_atom_site_refinement_flags_adp
_atom_site_refinement_flags_occupancy
_atom_site_disorder_assembly
_atom_site_disorder_group
Pd1 Pd 0.35249(5) 0.35280(4) 0.09851(4) 0.01890(16) Uani 1 1 d . . . . .
Cl1 Cl 0.24509(18) 0.24871(14) -0.09065(12) 0.0248(3) Uani 1 1 d . . . . .
S1 S 0.17039(18) 0.42275(13) 0.07894(12) 0.0219(3) Uani 1 1 d . . . . .
P1 P 0.18126(19) 0.43304(14) 0.23269(13) 0.0203(3) Uani 1 1 d . . . . .
O1 O 0.6172(5) 0.4475(4) 0.4247(4) 0.0237(9) Uani 1 1 d . . . . .
N2 N 0.4487(6) 0.4370(5) 0.2638(4) 0.0210(10) Uani 1 1 d . . . . .
N1 N 0.5119(6) 0.2918(4) 0.1370(4) 0.0199(10) Uani 1 1 d . . . . .
N3 N 0.7502(8) 1.1179(5) 0.4299(5) 0.0384(15) Uani 1 1 d . . . . .
C12 C 0.5509(7) 0.4095(5) 0.3220(5) 0.0206(12) Uani 1 1 d . . . . .
C1 C 0.5865(7) 0.3252(5) 0.2492(5) 0.0212(12) Uani 1 1 d . . . . .
C2 C 0.6861(8) 0.2811(5) 0.2915(5) 0.0244(13) Uani 1 1 d . . . . .
H2 H 0.7350 0.3028 0.3697 0.029 Uiso 1 1 calc R U . . .
C3 C 0.7132(7) 0.2048(6) 0.2183(6) 0.0252(13) Uani 1 1 d . . . . .
H3 H 0.7808 0.1731 0.2457 0.030 Uiso 1 1 calc R U . . .
C4 C 0.6419(8) 0.1752(6) 0.1058(6) 0.0275(14) Uani 1 1 d . . . . .
H4 H 0.6617 0.1243 0.0549 0.033 Uiso 1 1 calc R U . . .
C5 C 0.5411(8) 0.2195(6) 0.0667(5) 0.0255(13) Uani 1 1 d . . . . .
H5 H 0.4916 0.1983 -0.0113 0.031 Uiso 1 1 calc R U . . .
C13 C 0.3942(7) 0.5114(5) 0.3248(5) 0.0200(12) Uani 1 1 d . . . . .
H13 H 0.4051 0.5011 0.3977 0.024 Uiso 1 1 calc R U . . .
C6 C 0.4772(7) 0.6444(5) 0.3471(5) 0.0234(13) Uani 1 1 d . . . . .
C7 C 0.5501(7) 0.6876(6) 0.2799(5) 0.0237(13) Uani 1 1 d . . . . .
H7 H 0.5495 0.6333 0.2183 0.028 Uiso 1 1 calc R U . . .
C8 C 0.6243(8) 0.8111(6) 0.3031(5) 0.0260(13) Uani 1 1 d . . . . .
H8 H 0.6767 0.8413 0.2584 0.031 Uiso 1 1 calc R U . . .
C9 C 0.6217(7) 0.8899(5) 0.3916(5) 0.0242(13) Uani 1 1 d . . . . .
C10 C 0.5484(8) 0.8468(6) 0.4595(5) 0.0250(13) Uani 1 1 d . . . . .
H10 H 0.5475 0.9007 0.5206 0.030 Uiso 1 1 calc R U . . .
C11 C 0.4772(8) 0.7242(5) 0.4364(5) 0.0246(13) Uani 1 1 d . . . . .
H11 H 0.4274 0.6940 0.4823 0.029 Uiso 1 1 calc R U . . .
C14 C 0.6945(8) 1.0173(6) 0.4124(5) 0.0286(14) Uani 1 1 d . . . . .
C15 C 0.0686(7) 0.5031(5) 0.2719(5) 0.0203(12) Uani 1 1 d . . . . .
C16 C 0.0841(7) 0.5439(5) 0.3810(5) 0.0241(13) Uani 1 1 d . . . . .
H16 H 0.1581 0.5375 0.4376 0.029 Uiso 1 1 calc R U . . .
C17 C -0.0078(8) 0.5941(5) 0.4081(6) 0.0255(13) Uani 1 1 d . . . . .
H17 H 0.0026 0.6220 0.4832 0.031 Uiso 1 1 calc R U . . .
C18 C -0.1163(8) 0.6036(6) 0.3244(6) 0.0272(14) Uani 1 1 d . . . . .
H18 H -0.1781 0.6396 0.3431 0.033 Uiso 1 1 calc R U . . .
C19 C -0.1340(8) 0.5616(6) 0.2158(6) 0.0282(14) Uani 1 1 d . . . . .
H19 H -0.2103 0.5665 0.1596 0.034 Uiso 1 1 calc R U . . .
C20 C -0.0417(7) 0.5115(5) 0.1864(5) 0.0226(12) Uani 1 1 d . . . . .
H20 H -0.0525 0.4838 0.1112 0.027 Uiso 1 1 calc R U . . .
C21 C 0.1094(7) 0.2872(5) 0.2457(5) 0.0215(12) Uani 1 1 d . . . . .
C26 C 0.0191(8) 0.1812(6) 0.1512(6) 0.0270(14) Uani 1 1 d . . . . .
H26 H -0.0043 0.1846 0.0790 0.032 Uiso 1 1 calc R U . . .
C25 C -0.0362(8) 0.0713(6) 0.1627(6) 0.0304(15) Uani 1 1 d . . . . .
H25 H -0.0993 -0.0010 0.0983 0.036 Uiso 1 1 calc R U . . .
C24 C -0.0004(8) 0.0662(6) 0.2669(6) 0.0297(14) Uani 1 1 d . . . . .
H24 H -0.0373 -0.0098 0.2742 0.036 Uiso 1 1 calc R U . . .
C23 C 0.0895(8) 0.1712(6) 0.3617(6) 0.0314(15) Uani 1 1 d . . . . .
H23 H 0.1136 0.1667 0.4335 0.038 Uiso 1 1 calc R U . . .
C22 C 0.1442(8) 0.2830(6) 0.3518(6) 0.0270(14) Uani 1 1 d . . . . .
H22 H 0.2042 0.3552 0.4163 0.032 Uiso 1 1 calc R U . . .
Cl1S Cl 0.7190(3) 1.01704(19) 0.8350(2) 0.0507(5) Uani 1 1 d . . . . .
Cl2S Cl 0.8076(2) 1.14060(16) 0.69007(15) 0.0384(4) Uani 1 1 d . . . . .
Cl3S Cl 0.7531(2) 1.25612(17) 0.87458(16) 0.0411(4) Uani 1 1 d . . . . .
C1S C 0.8255(8) 1.1584(6) 0.8270(6) 0.0291(14) Uani 1 1 d . . . . .
H1S H 0.9402 1.1940 0.8760 0.035 Uiso 1 1 calc R U . . .

loop_
_atom_site_aniso_label
_atom_site_aniso_U_11
_atom_site_aniso_U_22
_atom_site_aniso_U_33
_atom_site_aniso_U_23
_atom_site_aniso_U_13
_atom_site_aniso_U_12
Pd1 0.0190(3) 0.0189(2) 0.0195(3) 0.00587(17) 0.00847(19) 0.00978(18)
Cl1 0.0273(8) 0.0280(7) 0.0194(7) 0.0060(6) 0.0088(6) 0.0152(6)
S1 0.0220(8) 0.0247(7) 0.0212(7) 0.0084(6) 0.0093(6) 0.0128(6)
P1 0.0201(8) 0.0197(7) 0.0227(8) 0.0075(6) 0.0093(6) 0.0107(6)
O1 0.022(2) 0.029(2) 0.023(2) 0.0075(18) 0.0091(18) 0.0155(18)
N2 0.018(2) 0.026(3) 0.018(2) 0.006(2) 0.006(2) 0.013(2)
N1 0.017(2) 0.020(2) 0.024(3) 0.008(2) 0.008(2) 0.011(2)
N3 0.048(4) 0.025(3) 0.040(4) 0.014(3) 0.020(3) 0.012(3)
C12 0.017(3) 0.022(3) 0.026(3) 0.011(2) 0.012(2) 0.010(2)
C1 0.019(3) 0.019(3) 0.026(3) 0.008(2) 0.012(2) 0.006(2)
C2 0.025(3) 0.022(3) 0.024(3) 0.007(2) 0.009(3) 0.012(2)
C3 0.023(3) 0.025(3) 0.034(4) 0.014(3) 0.014(3) 0.014(3)
C4 0.027(3) 0.028(3) 0.033(4) 0.009(3) 0.017(3) 0.016(3)
C5 0.026(3) 0.026(3) 0.023(3) 0.006(2) 0.011(3) 0.013(3)
C13 0.021(3) 0.022(3) 0.021(3) 0.007(2) 0.009(2) 0.014(2)
C6 0.023(3) 0.024(3) 0.027(3) 0.009(2) 0.010(3) 0.014(2)
C7 0.021(3) 0.024(3) 0.025(3) 0.005(2) 0.009(3) 0.012(2)
C8 0.029(3) 0.023(3) 0.027(3) 0.010(2) 0.014(3) 0.010(3)
C9 0.022(3) 0.019(3) 0.034(3) 0.009(2) 0.013(3) 0.010(2)
C10 0.028(3) 0.022(3) 0.026(3) 0.007(2) 0.014(3) 0.011(3)
C11 0.026(3) 0.021(3) 0.027(3) 0.007(2) 0.015(3) 0.010(2)
C14 0.034(4) 0.026(3) 0.025(3) 0.008(3) 0.013(3) 0.013(3)
C15 0.017(3) 0.017(3) 0.030(3) 0.008(2) 0.013(2) 0.009(2)
C16 0.019(3) 0.024(3) 0.025(3) 0.008(2) 0.008(3) 0.008(2)
C17 0.026(3) 0.021(3) 0.029(3) 0.006(2) 0.014(3) 0.010(2)
C18 0.023(3) 0.027(3) 0.036(4) 0.011(3) 0.016(3) 0.014(3)
C19 0.018(3) 0.029(3) 0.042(4) 0.017(3) 0.014(3) 0.012(3)
C20 0.022(3) 0.021(3) 0.031(3) 0.012(2) 0.015(3) 0.012(2)
C21 0.015(3) 0.017(3) 0.029(3) 0.007(2) 0.007(2) 0.008(2)
C26 0.023(3) 0.028(3) 0.029(3) 0.008(3) 0.011(3) 0.012(3)
C25 0.031(4) 0.016(3) 0.043(4) 0.009(3) 0.015(3) 0.011(3)
C24 0.027(3) 0.027(3) 0.044(4) 0.017(3) 0.017(3) 0.015(3)
C23 0.030(4) 0.040(4) 0.030(4) 0.017(3) 0.014(3) 0.019(3)
C22 0.025(3) 0.023(3) 0.031(3) 0.008(3) 0.009(3) 0.012(3)
Cl1S 0.0546(13) 0.0401(10) 0.0643(14) 0.0245(10) 0.0343(11) 0.0189(9)
Cl2S 0.0387(10) 0.0369(9) 0.0298(9) 0.0085(7) 0.0120(8) 0.0120(8)
Cl3S 0.0339(10) 0.0430(10) 0.0436(11) 0.0080(8) 0.0137(8) 0.0215(8)
C1S 0.025(3) 0.031(3) 0.029(3) 0.010(3) 0.012(3) 0.011(3)

loop_
_atom_type_symbol
_atom_type_description
_atom_type_scat_dispersion_real
_atom_type_scat_dispersion_imag
_atom_type_scat_source
C C 0.0033 0.0016 'International Tables Vol C Tables 4.2.6.8 and 6.1.1.4'
H H 0.0000 0.0000 'International Tables Vol C Tables 4.2.6.8 and 6.1.1.4'
Cl Cl 0.1484 0.1585 'International Tables Vol C Tables 4.2.6.8 and 6.1.1.4'
N N 0.0061 0.0033 'International Tables Vol C Tables 4.2.6.8 and 6.1.1.4'
O O 0.0106 0.0060 'International Tables Vol C Tables 4.2.6.8 and 6.1.1.4'
P P 0.1023 0.0942 'International Tables Vol C Tables 4.2.6.8 and 6.1.1.4'
Pd Pd -0.9988 1.0072 'International Tables Vol C Tables 4.2.6.8 and 6.1.1.4'
S S 0.1246 0.1234 'International Tables Vol C Tables 4.2.6.8 and 6.1.1.4'

loop_
_geom_angle_atom_site_label_1
_geom_angle_atom_site_label_2
_geom_angle_atom_site_label_3
_geom_angle
_geom_angle_site_symmetry_1
_geom_angle_site_symmetry_3
_geom_angle_publ_flag
Cl1 Pd1 S1 90.41(5) . . ?
N2 Pd1 Cl1 177.19(15) . . ?
N2 Pd1 S1 92.01(14) . . ?
N2 Pd1 N1 81.0(2) . . ?
N1 Pd1 Cl1 96.47(15) . . ?
N1 Pd1 S1 171.89(15) . . ?
P1 S1 Pd1 90.18(7) . . ?
C13 P1 S1 106.4(2) . . ?
C15 P1 S1 110.4(2) . . ?
C15 P1 C13 115.1(3) . . ?
C15 P1 C21 108.6(3) . . ?
C21 P1 S1 113.1(2) . . ?
C21 P1 C13 103.2(3) . . ?
C12 N2 Pd1 117.2(4) . . ?
C12 N2 C13 118.1(5) . . ?
C13 N2 Pd1 123.9(4) . . ?
C1 N1 Pd1 112.5(4) . . ?
C5 N1 Pd1 127.8(4) . . ?
C5 N1 C1 119.6(5) . . ?
O1 C12 N2 126.9(6) . . ?
O1 C12 C1 120.4(5) . . ?
N2 C12 C1 112.6(5) . . ?
N1 C1 C12 116.1(5) . . ?
N1 C1 C2 121.0(5) . . ?
C2 C1 C12 122.9(6) . . ?
C1 C2 H2 120.5 . . ?
C3 C2 C1 119.0(6) . . ?
C3 C2 H2 120.5 . . ?
C2 C3 H3 120.3 . . ?
C4 C3 C2 119.5(6) . . ?
C4 C3 H3 120.3 . . ?
C3 C4 H4 120.1 . . ?
C3 C4 C5 119.8(6) . . ?
C5 C4 H4 120.1 . . ?
N1 C5 C4 121.1(6) . . ?
N1 C5 H5 119.4 . . ?
C4 C5 H5 119.4 . . ?
P1 C13 H13 108.6 . . ?
N2 C13 P1 100.1(4) . . ?
N2 C13 H13 108.6 . . ?
N2 C13 C6 116.3(5) . . ?
C6 C13 P1 114.2(4) . . ?
C6 C13 H13 108.6 . . ?
C7 C6 C13 121.7(5) . . ?
C7 C6 C11 119.8(6) . . ?
C11 C6 C13 118.5(6) . . ?
C6 C7 H7 120.1 . . ?
C6 C7 C8 119.7(6) . . ?
C8 C7 H7 120.1 . . ?
C7 C8 H8 120.0 . . ?
C9 C8 C7 120.0(6) . . ?
C9 C8 H8 120.0 . . ?
C8 C9 C10 120.5(6) . . ?
C8 C9 C14 119.4(6) . . ?
C10 C9 C14 120.1(6) . . ?
C9 C10 H10 120.6 . . ?
C11 C10 C9 118.8(6) . . ?
C11 C10 H10 120.6 . . ?
C6 C11 H11 119.4 . . ?
C10 C11 C6 121.1(6) . . ?
C10 C11 H11 119.4 . . ?
N3 C14 C9 178.7(8) . . ?
C16 C15 P1 121.4(5) . . ?
C16 C15 C20 120.7(5) . . ?
C20 C15 P1 117.8(5) . . ?
C15 C16 H16 119.9 . . ?
C15 C16 C17 120.2(6) . . ?
C17 C16 H16 119.9 . . ?
C16 C17 H17 120.2 . . ?
C16 C17 C18 119.6(6) . . ?
C18 C17 H17 120.2 . . ?
C17 C18 H18 119.8 . . ?
C19 C18 C17 120.5(6) . . ?
C19 C18 H18 119.8 . . ?
C18 C19 H19 119.5 . . ?
C18 C19 C20 121.0(6) . . ?
C20 C19 H19 119.5 . . ?
C15 C20 H20 121.0 . . ?
C19 C20 C15 118.1(6) . . ?
C19 C20 H20 121.0 . . ?
C26 C21 P1 120.7(5) . . ?
C22 C21 P1 118.9(5) . . ?
C22 C21 C26 120.4(6) . . ?
C21 C26 H26 120.0 . . ?
C25 C26 C21 119.9(6) . . ?
C25 C26 H26 120.0 . . ?
C26 C25 H25 120.0 . . ?
C24 C25 C26 120.0(6) . . ?
C24 C25 H25 120.0 . . ?
C25 C24 H24 119.7 . . ?
C25 C24 C23 120.6(7) . . ?
C23 C24 H24 119.7 . . ?
C24 C23 H23 119.9 . . ?
C24 C23 C22 120.1(7) . . ?
C22 C23 H23 119.9 . . ?
C21 C22 H22 120.6 . . ?
C23 C22 C21 118.9(6) . . ?
C23 C22 H22 120.6 . . ?
Cl1S C1S H1S 108.9 . . ?
Cl2S C1S Cl1S 110.6(4) . . ?
Cl2S C1S Cl3S 110.2(4) . . ?
Cl2S C1S H1S 108.9 . . ?
Cl3S C1S Cl1S 109.5(4) . . ?
Cl3S C1S H1S 108.8 . . ?

loop_
_geom_bond_atom_site_label_1
_geom_bond_atom_site_label_2
_geom_bond_distance
_geom_bond_site_symmetry_2
_geom_bond_publ_flag
Pd1 Cl1 2.2954(15) . ?
Pd1 S1 2.2960(15) . ?
Pd1 N2 1.993(5) . ?
Pd1 N1 2.027(5) . ?
S1 P1 2.007(2) . ?
P1 C13 1.847(6) . ?
P1 C15 1.795(6) . ?
P1 C21 1.815(6) . ?
O1 C12 1.236(7) . ?
N2 C12 1.323(8) . ?
N2 C13 1.471(7) . ?
N1 C1 1.364(8) . ?
N1 C5 1.340(8) . ?
N3 C14 1.138(9) . ?
C12 C1 1.502(8) . ?
C1 C2 1.383(9) . ?
C2 H2 0.9500 . ?
C2 C3 1.382(8) . ?
C3 H3 0.9500 . ?
C3 C4 1.372(9) . ?
C4 H4 0.9500 . ?
C4 C5 1.380(9) . ?
C5 H5 0.9500 . ?
C13 H13 1.0000 . ?
C13 C6 1.510(8) . ?
C6 C7 1.386(9) . ?
C6 C11 1.390(8) . ?
C7 H7 0.9500 . ?
C7 C8 1.394(9) . ?
C8 H8 0.9500 . ?
C8 C9 1.390(9) . ?
C9 C10 1.396(9) . ?
C9 C14 1.445(9) . ?
C10 H10 0.9500 . ?
C10 C11 1.384(9) . ?
C11 H11 0.9500 . ?
C15 C16 1.381(9) . ?
C15 C20 1.416(9) . ?
C16 H16 0.9500 . ?
C16 C17 1.382(9) . ?
C17 H17 0.9500 . ?
C17 C18 1.400(9) . ?
C18 H18 0.9500 . ?
C18 C19 1.369(10) . ?
C19 H19 0.9500 . ?
C19 C20 1.395(8) . ?
C20 H20 0.9500 . ?
C21 C26 1.394(8) . ?
C21 C22 1.392(9) . ?
C26 H26 0.9500 . ?
C26 C25 1.378(9) . ?
C25 H25 0.9500 . ?
C25 C24 1.372(10) . ?
C24 H24 0.9500 . ?
C24 C23 1.389(10) . ?
C23 H23 0.9500 . ?
C23 C22 1.391(10) . ?
C22 H22 0.9500 . ?
Cl1S C1S 1.775(7) . ?
Cl2S C1S 1.749(7) . ?
Cl3S C1S 1.760(7) . ?
C1S H1S 1.0000 . ?

loop_
_geom_torsion_atom_site_label_1
_geom_torsion_atom_site_label_2
_geom_torsion_atom_site_label_3
_geom_torsion_atom_site_label_4
_geom_torsion
_geom_torsion_site_symmetry_1
_geom_torsion_site_symmetry_2
_geom_torsion_site_symmetry_3
_geom_torsion_site_symmetry_4
_geom_torsion_publ_flag
Pd1 N2 C12 O1 -176.5(5) . . . . ?
Pd1 N2 C12 C1 5.1(7) . . . . ?
Pd1 N2 C13 P1 31.2(5) . . . . ?
Pd1 N2 C13 C6 -92.3(6) . . . . ?
Pd1 N1 C1 C12 -6.1(6) . . . . ?
Pd1 N1 C1 C2 172.6(5) . . . . ?
Pd1 N1 C5 C4 -173.1(5) . . . . ?
S1 P1 C13 N2 -53.0(4) . . . . ?
S1 P1 C13 C6 71.9(4) . . . . ?
S1 P1 C15 C16 -166.0(4) . . . . ?
S1 P1 C15 C20 16.3(5) . . . . ?
S1 P1 C21 C26 -15.8(6) . . . . ?
S1 P1 C21 C22 165.0(4) . . . . ?
P1 C13 C6 C7 -90.5(6) . . . . ?
P1 C13 C6 C11 88.3(6) . . . . ?
P1 C15 C16 C17 -178.0(5) . . . . ?
P1 C15 C20 C19 177.5(5) . . . . ?
P1 C21 C26 C25 -179.2(5) . . . . ?
P1 C21 C22 C23 -179.8(5) . . . . ?
O1 C12 C1 N1 -177.7(5) . . . . ?
O1 C12 C1 C2 3.6(9) . . . . ?
N2 C12 C1 N1 0.9(8) . . . . ?
N2 C12 C1 C2 -177.8(6) . . . . ?
N2 C13 C6 C7 25.2(8) . . . . ?
N2 C13 C6 C11 -155.9(6) . . . . ?
N1 C1 C2 C3 2.0(9) . . . . ?
C12 N2 C13 P1 -138.4(5) . . . . ?
C12 N2 C13 C6 98.1(7) . . . . ?
C12 C1 C2 C3 -179.4(6) . . . . ?
C1 N1 C5 C4 2.0(9) . . . . ?
C1 C2 C3 C4 0.3(9) . . . . ?
C2 C3 C4 C5 -1.5(10) . . . . ?
C3 C4 C5 N1 0.3(10) . . . . ?
C5 N1 C1 C12 178.1(5) . . . . ?
C5 N1 C1 C2 -3.1(9) . . . . ?
C13 P1 C15 C16 -45.7(6) . . . . ?
C13 P1 C15 C20 136.6(5) . . . . ?
C13 P1 C21 C26 -130.3(5) . . . . ?
C13 P1 C21 C22 50.5(5) . . . . ?
C13 N2 C12 O1 -6.2(10) . . . . ?
C13 N2 C12 C1 175.4(5) . . . . ?
C13 C6 C7 C8 179.5(6) . . . . ?
C13 C6 C11 C10 -178.6(6) . . . . ?
C6 C7 C8 C9 -1.5(10) . . . . ?
C7 C6 C11 C10 0.3(10) . . . . ?
C7 C8 C9 C10 1.6(10) . . . . ?
C7 C8 C9 C14 -177.9(6) . . . . ?
C8 C9 C10 C11 -0.6(10) . . . . ?
C9 C10 C11 C6 -0.3(10) . . . . ?
C11 C6 C7 C8 0.6(9) . . . . ?
C14 C9 C10 C11 178.8(6) . . . . ?
C15 P1 C13 N2 -175.5(4) . . . . ?
C15 P1 C13 C6 -50.6(5) . . . . ?
C15 P1 C21 C26 107.1(5) . . . . ?
C15 P1 C21 C22 -72.1(5) . . . . ?
C15 C16 C17 C18 -0.2(9) . . . . ?
C16 C15 C20 C19 -0.2(9) . . . . ?
C16 C17 C18 C19 1.2(10) . . . . ?
C17 C18 C19 C20 -1.8(10) . . . . ?
C18 C19 C20 C15 1.3(9) . . . . ?
C20 C15 C16 C17 -0.3(9) . . . . ?
C21 P1 C13 N2 66.4(4) . . . . ?
C21 P1 C13 C6 -168.7(4) . . . . ?
C21 P1 C15 C16 69.4(6) . . . . ?
C21 P1 C15 C20 -108.3(5) . . . . ?
C21 C26 C25 C24 -1.0(10) . . . . ?
C26 C21 C22 C23 1.0(9) . . . . ?
C26 C25 C24 C23 1.0(10) . . . . ?
C25 C24 C23 C22 0.0(11) . . . . ?
C24 C23 C22 C21 -1.0(10) . . . . ?
C22 C21 C26 C25 0.0(10) . . . . ?
